data_7042004
loop_
_publ_author_name
'Diehl, Tobias'
'Krause, Melanie T. S.'
'Ueberlein, Sven'
'Becker, Stefanie'
'Trommer, Aline'
'Schnakenburg, Gregor'
'Engeser, Marianne'

_publ_section_title
;
 Synthesis of hydroxyl-functionalized N-heterocyclic carbene gold(i)
 complexes and peptide conjugates.
;
_journal_issue 9
_journal_name_full 'Dalton transactions (Cambridge, England : 2003)'
_journal_page_first 2988
_journal_page_last 2997
_journal_paper_doi 10.1039/c6dt04834j
_journal_volume 46
_journal_year 2017
_chemical_formula_moiety 'C26 H42 Au N6 O8, F6 P'
_chemical_formula_sum 'C26 H42 Au F6 N6 O8 P'
_chemical_formula_weight 908.59
_chemical_name_systematic TD45
_space_group_crystal_system monoclinic
_space_group_IT_number 14
_space_group_name_Hall '-P 2ybc'
_space_group_name_H-M_alt 'P 1 21/c 1'
_symmetry_space_group_name_Hall '-P 2ybc'
_symmetry_space_group_name_H-M 'P 1 21/c 1'
_atom_sites_solution_hydrogens geom
_audit_creation_date 2015-11-26
_audit_creation_method
;
Olex2 1.2
(compiled 2015.09.21 svn.r3230 for OlexSys, GUI svn.r5103)
;
_audit_update_record
;
2017-01-18 deposited with the CCDC.
2017-02-09 downloaded from the CCDC.
;
_cell_angle_alpha 90
_cell_angle_beta 90.654(3)
_cell_angle_gamma 90
_cell_formula_units_Z 4
_cell_length_a 12.3278(6)
_cell_length_b 9.1978(4)
_cell_length_c 32.2351(14)
_cell_measurement_reflns_used 9987
_cell_measurement_temperature 100
_cell_measurement_theta_max 72.35
_cell_measurement_theta_min 4.49
_cell_volume 3654.9(3)
_computing_cell_refinement 'SAINT v8.34A (Bruker, 2013)'
_computing_data_reduction 'SAINT v8.34A (Bruker, 2013)'
_computing_molecular_graphics 'Olex2 (Dolomanov et al., 2009)'
_computing_publication_material 'Olex2 (Dolomanov et al., 2009)'
_computing_structure_refinement 'ShelXL (Sheldrick, 2015)'
_computing_structure_solution
;
Superflip (Palatinus & Chapuis, 2007;Palatinus & van der Lee, 2008;
Palatinus et al., 2012)
;
_diffrn_ambient_temperature 100.01
_diffrn_detector 'Bruker Photon100 detector'
_diffrn_detector_type 'CMOS area detector'
_diffrn_measured_fraction_theta_full 0.996
_diffrn_measured_fraction_theta_max 0.995
_diffrn_measurement_device 'three-circle diffractometer'
_diffrn_measurement_device_type 'Bruker D8-Venture'
_diffrn_measurement_method '\f and \w scans'
_diffrn_radiation_monochromator 'mirror optics'
_diffrn_radiation_probe x-ray
_diffrn_radiation_type CuK\a
_diffrn_radiation_wavelength 1.54178
_diffrn_reflns_av_R_equivalents 0.1129
_diffrn_reflns_av_unetI/netI 0.0721
_diffrn_reflns_Laue_measured_fraction_full 0.996
_diffrn_reflns_Laue_measured_fraction_max 0.995
_diffrn_reflns_limit_h_max 14
_diffrn_reflns_limit_h_min -14
_diffrn_reflns_limit_k_max 11
_diffrn_reflns_limit_k_min -11
_diffrn_reflns_limit_l_max 38
_diffrn_reflns_limit_l_min -32
_diffrn_reflns_number 33756
_diffrn_reflns_point_group_measured_fraction_full 0.996
_diffrn_reflns_point_group_measured_fraction_max 0.995
_diffrn_reflns_theta_full 67.679
_diffrn_reflns_theta_max 67.750
_diffrn_reflns_theta_min 3.585
_diffrn_source 'microfocus sealed tube'
_diffrn_source_type 'Incoatec I\ms'
_diffrn_standards_number 0
_exptl_absorpt_coefficient_mu 8.712
_exptl_absorpt_correction_T_max 0.7536
_exptl_absorpt_correction_T_min 0.3786
_exptl_absorpt_correction_type empirical
_exptl_absorpt_process_details
;
SADABS-2014/5 (Bruker,2014/5) was used for absorption correction.
wR2(int) was 0.1652 before and 0.0874 after correction.
The Ratio of minimum to maximum transmission is 0.5024.
The \l/2 correction factor is 0.00150.
;
_exptl_crystal_colour 'clear colourless'
_exptl_crystal_colour_lustre clear
_exptl_crystal_colour_primary colourless
_exptl_crystal_density_diffrn 1.651
_exptl_crystal_description plate
_exptl_crystal_F_000 1808
_exptl_crystal_size_max 0.15
_exptl_crystal_size_mid 0.07
_exptl_crystal_size_min 0.02
_refine_diff_density_max 3.807
_refine_diff_density_min -8.124
_refine_diff_density_rms 0.261
_refine_ls_extinction_method none
_refine_ls_goodness_of_fit_ref 1.242
_refine_ls_hydrogen_treatment constr
_refine_ls_matrix_type full
_refine_ls_number_parameters 435
_refine_ls_number_reflns 6473
_refine_ls_number_restraints 158
_refine_ls_restrained_S_all 1.230
_refine_ls_R_factor_all 0.1198
_refine_ls_R_factor_gt 0.1095
_refine_ls_shift/su_max 0.000
_refine_ls_shift/su_mean 0.000
_refine_ls_structure_factor_coef Fsqd
_refine_ls_weighting_details
;
 w=1/[\s^2^(Fo^2^)+217.9087P]
 where P=(Fo^2^+2Fc^2^)/3
;
_refine_ls_weighting_scheme calc
_refine_ls_wR_factor_gt 0.2425
_refine_ls_wR_factor_ref 0.2480
_reflns_Friedel_coverage 0.000
_reflns_number_gt 5887
_reflns_number_total 6473
_reflns_threshold_expression 'I > 2\s(I)'
_cod_data_source_file c6dt04834j2.cif
_cod_data_source_block 4256f
_cod_depositor_comments 'Adding full bibliography for 7042003--7042010.cif.'
_cod_database_code 7042004
_shelxl_version_number 2013-2
_shelx_space_group_comment
;
The symmetry employed for this shelxl refinement is uniquely defined
by the following loop, which should always be used as a source of
symmetry information in preference to the above space-group names.
They are only intended as comments.
;
_olex2_refinement_description
;
1. Twinned data refinement
 Scales: 0.837(3) 0.163(3)
2. Fixed Uiso
 At 1.2 times of:
  All C(H) groups, All C(H,H) groups, All N(H) groups
 At 1.5 times of:
  All C(H,H,H) groups
3. Restrained distances
 N6-C20
 1.46 with sigma of 0.001
 C12-C9
 1.5 with sigma of 0.01
4. Uiso/Uaniso restraints and constraints
C12 \\sim C11 \\sim C9 \\sim C10: within 2A with sigma of 0.003 and sigma for
terminal atoms of 0.006
F1 \\sim F5 \\sim F3 \\sim F6 \\sim F4 \\sim F2: within 2A with sigma of 0.003
and sigma for terminal atoms of 0.006
Uanis(C25) \\sim Ueq, Uanis(C24) \\sim Ueq, Uanis(C20) \\sim Ueq, Uanis(C18)
\\sim Ueq, Uanis(C7) \\sim Ueq, Uanis(C2) \\sim Ueq, Uanis(C1) \\sim Ueq,
Uanis(C14) \\sim Ueq, Uanis(C26) \\sim Ueq, Uanis(N4) \\sim Ueq, Uanis(C16)
\\sim Ueq: with sigma of 0.002 and sigma for terminal atoms of 0.004
Uanis(F1) \\sim Ueq, Uanis(F5) \\sim Ueq, Uanis(F3) \\sim Ueq, Uanis(F6) \\sim
Ueq, Uanis(F4) \\sim Ueq, Uanis(F2) \\sim Ueq: with sigma of 0.002 and sigma
for terminal atoms of 0.004
Uanis(C3) \\sim Ueq: with sigma of 0.002 and sigma for terminal atoms of 0.004
Uanis(N6) \\sim Ueq: with sigma of 0.001 and sigma for terminal atoms of 0.002
Uanis(C12) \\sim Ueq: with sigma of 0.001 and sigma for terminal atoms of 0.002
Uanis(C17) \\sim Ueq, Uanis(C13) \\sim Ueq, Uanis(N1) \\sim Ueq: with sigma of
0.001 and sigma for terminal atoms of 0.002
5.a Secondary CH2 refined with riding coordinates:
 C4(H4A,H4B), C5(H5A,H5B), C7(H7A,H7B), C17(H17A,H17B), C18(H18A,H18B),
 C20(H20A,H20B)
5.b Me refined with riding coordinates:
 C10(H10A,H10B,H10C), C11(H11A,H11B,H11C), C13(H13A,H13B,H13C), C23(H23A,H23B,
 H23C), C24(H24A,H24B,H24C), C25(H25A,H25B,H25C), C26(H26A,H26B,H26C)
5.c Aromatic/amide H refined with riding coordinates:
 N3(H3), N6(H6), C2(H2), C3(H3A), C15(H15), C16(H16)
5.d Idealised Me refined as rotating group:
 C12(H12A,H12B,H12C)
;
_olex2_submission_special_instructions 'No special instructions were received'

loop_
_space_group_symop_operation_xyz
'x, y, z'
'-x, y+1/2, -z+1/2'
'-x, -y, -z'
'x, -y-1/2, z-1/2'

loop_
_atom_site_label
_atom_site_type_symbol
_atom_site_fract_x
_atom_site_fract_y
_atom_site_fract_z
_atom_site_U_iso_or_equiv
_atom_site_adp_type
_atom_site_occupancy
_atom_site_site_symmetry_order
_atom_site_calc_flag
_atom_site_refinement_flags_posn
_atom_site_refinement_flags_adp
Au Au 0.23411(7) 0.53636(8) 0.44671(3) 0.0221(2) Uani 1 1 d . .
O1 O 0.0786(11) 0.7668(15) 0.3643(4) 0.025(3) Uani 1 1 d . .
O2 O 0.1432(13) 0.7663(18) 0.2350(5) 0.038(4) Uani 1 1 d . .
O3 O 0.1934(13) 0.9331(16) 0.3894(5) 0.034(4) Uani 1 1 d . .
O4 O 0.1628(14) 0.9480(17) 0.2828(5) 0.041(4) Uani 1 1 d . .
O5 O 0.3324(12) 0.2367(15) 0.4010(5) 0.031(3) Uani 1 1 d . .
O6 O 0.3321(17) 0.2930(17) 0.2383(5) 0.046(5) Uani 1 1 d . .
O7 O 0.4000(14) 0.112(2) 0.3484(5) 0.044(4) Uani 1 1 d . .
O8 O 0.3302(14) 0.4498(17) 0.2921(5) 0.043(4) Uani 1 1 d . .
N1 N -0.0045(13) 0.6197(18) 0.4412(5) 0.023(3) Uani 1 1 d . U
N2 N 0.0191(13) 0.3910(19) 0.4472(6) 0.027(4) Uani 1 1 d . .
N3 N 0.2138(14) 0.722(2) 0.2980(5) 0.030(4) Uani 1 1 d . .
H3 H 0.2139 0.6297 0.2907 0.036 Uiso 1 1 calc R .
N4 N 0.4668(14) 0.4311(19) 0.4523(6) 0.029(4) Uani 1 1 d . U
N5 N 0.4605(12) 0.6554(17) 0.4360(5) 0.019(3) Uani 1 1 d . .
N6 N 0.2456(13) 0.2355(18) 0.2948(4) 0.026(4) Uani 1 1 d D U
H6 H 0.2151 0.1653 0.2803 0.032 Uiso 1 1 calc R .
C1 C 0.0699(13) 0.5135(18) 0.4449(6) 0.015(3) Uani 1 1 d . U
C2 C -0.1062(17) 0.564(2) 0.4402(7) 0.030(5) Uani 1 1 d . U
H2 H -0.1724 0.6159 0.4375 0.036 Uiso 1 1 calc R .
C3 C -0.0935(18) 0.416(2) 0.4441(7) 0.033(5) Uani 1 1 d . U
H3A H -0.1494 0.3447 0.4446 0.040 Uiso 1 1 calc R .
C4 C 0.0119(16) 0.777(2) 0.4357(7) 0.027(5) Uani 1 1 d . .
H4A H 0.0856 0.8028 0.4456 0.033 Uiso 1 1 calc R .
H4B H -0.0409 0.8299 0.4530 0.033 Uiso 1 1 calc R .
C5 C -0.0015(17) 0.823(2) 0.3916(7) 0.031(5) Uani 1 1 d . .
H5A H -0.0739 0.7914 0.3815 0.037 Uiso 1 1 calc R .
H5B H 0.0005 0.9304 0.3904 0.037 Uiso 1 1 calc R .
C6 C 0.1762(18) 0.832(2) 0.3668(6) 0.024(4) Uani 1 1 d . .
C7 C 0.2589(16) 0.769(2) 0.3378(6) 0.024(4) Uani 1 1 d . U
H7A H 0.3157 0.8424 0.3328 0.028 Uiso 1 1 calc R .
H7B H 0.2941 0.6842 0.3514 0.028 Uiso 1 1 calc R .
C8 C 0.1721(18) 0.824(3) 0.2728(7) 0.034(5) Uani 1 1 d . .
C9 C 0.106(2) 0.859(3) 0.2008(10) 0.062(4) Uani 1 1 d D U
C10 C 0.008(3) 0.939(3) 0.2143(10) 0.063(5) Uani 1 1 d . U
H10A H -0.0388 0.8738 0.2300 0.094 Uiso 1 1 calc R .
H10B H -0.0313 0.9757 0.1899 0.094 Uiso 1 1 calc R .
H10C H 0.0302 1.0211 0.2320 0.094 Uiso 1 1 calc R .
C11 C 0.077(3) 0.747(4) 0.1680(10) 0.061(5) Uani 1 1 d . U
H11A H 0.1368 0.7384 0.1483 0.092 Uiso 1 1 calc R .
H11B H 0.0110 0.7769 0.1532 0.092 Uiso 1 1 calc R .
H11C H 0.0649 0.6524 0.1813 0.092 Uiso 1 1 calc R .
C12 C 0.198(2) 0.953(3) 0.1869(10) 0.064(5) Uani 1 1 d D U
H12A H 0.2137 1.0265 0.2081 0.096 Uiso 1 1 calc GR .
H12B H 0.1781 1.0011 0.1608 0.096 Uiso 1 1 calc GR .
H12C H 0.2625 0.8926 0.1827 0.096 Uiso 1 1 calc GR .
C13 C 0.0614(17) 0.247(2) 0.4502(7) 0.031(5) Uani 1 1 d . U
H13A H 0.0739 0.2087 0.4223 0.047 Uiso 1 1 calc R .
H13B H 0.0092 0.1849 0.4646 0.047 Uiso 1 1 calc R .
H13C H 0.1300 0.2487 0.4659 0.047 Uiso 1 1 calc R .
C14 C 0.4006(14) 0.548(2) 0.4461(6) 0.022(4) Uani 1 1 d . U
C15 C 0.5718(18) 0.477(3) 0.4440(8) 0.038(5) Uani 1 1 d . .
H15 H 0.6350 0.4183 0.4455 0.046 Uiso 1 1 calc R .
C16 C 0.5693(19) 0.617(3) 0.4334(7) 0.035(5) Uani 1 1 d . U
H16 H 0.6286 0.6770 0.4259 0.042 Uiso 1 1 calc R .
C17 C 0.4319(17) 0.285(2) 0.4630(6) 0.025(4) Uani 1 1 d . U
H17A H 0.3607 0.2913 0.4768 0.029 Uiso 1 1 calc R .
H17B H 0.4844 0.2434 0.4831 0.029 Uiso 1 1 calc R .
C18 C 0.4217(19) 0.184(3) 0.4266(7) 0.036(5) Uani 1 1 d . U
H18A H 0.4897 0.1840 0.4106 0.043 Uiso 1 1 calc R .
H18B H 0.4070 0.0842 0.4362 0.043 Uiso 1 1 calc R .
C19 C 0.3308(17) 0.189(2) 0.3625(7) 0.028(5) Uani 1 1 d . .
C20 C 0.2291(17) 0.243(2) 0.3396(4) 0.026(4) Uani 1 1 d D U
H20A H 0.1662 0.1819 0.3472 0.032 Uiso 1 1 calc R .
H20B H 0.2136 0.3443 0.3478 0.032 Uiso 1 1 calc R .
C21 C 0.305(2) 0.331(2) 0.2763(8) 0.039(6) Uani 1 1 d . .
C22 C 0.407(3) 0.378(3) 0.2113(9) 0.055(8) Uani 1 1 d . .
C23 C 0.514(2) 0.407(3) 0.2344(10) 0.056(7) Uani 1 1 d . .
H23A H 0.4996 0.4650 0.2593 0.084 Uiso 1 1 calc R .
H23B H 0.5630 0.4604 0.2163 0.084 Uiso 1 1 calc R .
H23C H 0.5469 0.3144 0.2425 0.084 Uiso 1 1 calc R .
C24 C 0.347(3) 0.516(4) 0.2001(11) 0.066(8) Uani 1 1 d . U
H24A H 0.2737 0.4910 0.1899 0.098 Uiso 1 1 calc R .
H24B H 0.3859 0.5679 0.1785 0.098 Uiso 1 1 calc R .
H24C H 0.3408 0.5776 0.2248 0.098 Uiso 1 1 calc R .
C25 C 0.420(3) 0.288(4) 0.1758(11) 0.071(9) Uani 1 1 d . U
H25A H 0.4623 0.2021 0.1834 0.107 Uiso 1 1 calc R .
H25B H 0.4575 0.3426 0.1542 0.107 Uiso 1 1 calc R .
H25C H 0.3483 0.2579 0.1654 0.107 Uiso 1 1 calc R .
C26 C 0.4257(18) 0.805(2) 0.4310(7) 0.028(5) Uani 1 1 d . U
H26A H 0.4099 0.8237 0.4016 0.042 Uiso 1 1 calc R .
H26B H 0.4834 0.8699 0.4407 0.042 Uiso 1 1 calc R .
H26C H 0.3602 0.8211 0.4473 0.042 Uiso 1 1 calc R .
P P 0.2670(4) 0.9822(5) 0.54148(16) 0.0270(11) Uani 1 1 d . .
F1 F 0.2932(16) 0.821(2) 0.5401(6) 0.079(6) Uani 1 1 d . U
F2 F 0.3783(13) 1.0070(17) 0.5184(5) 0.056(4) Uani 1 1 d . U
F3 F 0.2390(14) 1.1465(16) 0.5383(5) 0.062(4) Uani 1 1 d . U
F4 F 0.1583(14) 0.9460(19) 0.5646(6) 0.069(5) Uani 1 1 d . U
F5 F 0.332(2) 1.020(3) 0.5819(9) 0.120(9) Uani 1 1 d . U
F6 F 0.198(3) 0.961(4) 0.5020(13) 0.170(13) Uani 1 1 d . U

loop_
_atom_site_aniso_label
_atom_site_aniso_U_11
_atom_site_aniso_U_22
_atom_site_aniso_U_33
_atom_site_aniso_U_23
_atom_site_aniso_U_13
_atom_site_aniso_U_12
Au 0.0249(4) 0.0171(3) 0.0244(4) 0.0021(4) -0.0027(3) -0.0024(4)
O1 0.022(7) 0.024(7) 0.029(8) 0.003(6) -0.001(6) -0.004(6)
O2 0.043(9) 0.042(10) 0.028(8) -0.002(7) 0.000(7) 0.007(8)
O3 0.043(9) 0.025(8) 0.033(8) 0.001(6) 0.007(7) -0.003(6)
O4 0.059(10) 0.027(8) 0.036(9) -0.004(7) -0.003(7) 0.011(8)
O5 0.030(8) 0.023(7) 0.038(9) -0.008(6) -0.007(6) 0.013(6)
O6 0.081(13) 0.027(8) 0.029(9) -0.003(7) 0.020(9) -0.010(9)
O7 0.043(10) 0.050(11) 0.038(9) -0.007(8) 0.007(8) -0.002(9)
O8 0.055(10) 0.021(8) 0.053(10) -0.002(8) 0.012(8) 0.008(8)
N1 0.023(4) 0.023(4) 0.023(4) 0.0000(10) 0.0002(10) -0.0003(10)
N2 0.026(8) 0.027(9) 0.029(9) 0.001(8) -0.009(8) -0.010(7)
N3 0.031(9) 0.035(10) 0.025(9) -0.004(7) 0.004(7) 0.018(8)
N4 0.030(4) 0.029(4) 0.029(4) 0.000(2) -0.001(2) 0.000(2)
N5 0.011(7) 0.021(8) 0.026(9) 0.004(7) -0.002(6) 0.003(6)
N6 0.026(4) 0.026(4) 0.026(4) -0.0002(10) 0.0003(10) -0.0003(10)
C1 0.014(4) 0.016(4) 0.016(4) 0.000(2) 0.000(2) 0.001(2)
C2 0.031(5) 0.030(5) 0.031(5) 0.000(2) 0.000(2) 0.001(2)
C3 0.034(5) 0.032(5) 0.034(5) 0.000(2) 0.001(2) 0.000(2)
C4 0.017(9) 0.022(10) 0.043(13) -0.003(9) 0.000(8) 0.000(8)
C5 0.026(11) 0.025(11) 0.040(13) 0.006(10) -0.004(9) 0.002(9)
C6 0.048(13) 0.012(9) 0.014(9) -0.001(8) 0.003(8) -0.009(9)
C7 0.023(4) 0.023(4) 0.024(4) -0.001(2) 0.001(2) 0.000(2)
C8 0.028(11) 0.044(14) 0.030(12) -0.014(10) 0.006(9) 0.012(10)
C9 0.064(6) 0.063(6) 0.059(6) -0.002(5) -0.007(5) 0.001(5)
C10 0.065(8) 0.063(8) 0.060(8) -0.001(7) -0.009(7) 0.002(7)
C11 0.063(8) 0.063(8) 0.057(8) -0.004(7) -0.010(7) 0.003(7)
C12 0.064(5) 0.064(5) 0.064(5) 0.000(2) 0.000(2) 0.000(2)
C13 0.031(5) 0.031(5) 0.031(5) 0.000(2) 0.000(2) 0.000(2)
C14 0.022(4) 0.022(4) 0.023(4) 0.000(2) 0.000(2) -0.001(2)
C15 0.036(11) 0.032(12) 0.045(13) -0.002(12) -0.009(11) 0.005(10)
C16 0.035(5) 0.035(5) 0.035(5) 0.000(2) 0.000(2) 0.000(2)
C17 0.025(4) 0.025(4) 0.025(4) 0.0000(10) 0.0001(10) 0.0001(10)
C18 0.036(5) 0.035(5) 0.036(5) 0.000(2) 0.000(2) 0.000(2)
C19 0.025(11) 0.020(10) 0.037(12) 0.004(9) 0.005(9) 0.003(9)
C20 0.027(4) 0.026(4) 0.027(4) 0.001(2) 0.001(2) -0.001(2)
C21 0.057(16) 0.022(11) 0.038(13) -0.003(10) 0.007(11) 0.000(11)
C22 0.09(2) 0.038(15) 0.038(14) 0.007(12) 0.024(15) -0.003(15)
C23 0.051(17) 0.051(17) 0.065(19) 0.007(14) 0.011(14) -0.006(14)
C24 0.066(9) 0.065(9) 0.065(9) 0.001(4) 0.002(4) 0.001(4)
C25 0.072(10) 0.072(10) 0.070(10) 0.000(4) 0.002(4) 0.000(4)
C26 0.029(6) 0.025(6) 0.029(6) 0.002(4) -0.003(4) 0.001(4)
P 0.026(2) 0.012(2) 0.042(3) -0.0027(19) 0.001(2) 0.000(2)
F1 0.077(6) 0.075(6) 0.087(7) 0.001(4) 0.007(4) -0.003(4)
F2 0.057(5) 0.053(5) 0.059(5) -0.002(4) 0.005(4) -0.003(4)
F3 0.060(5) 0.053(5) 0.072(5) -0.001(4) 0.002(4) 0.006(4)
F4 0.067(6) 0.066(6) 0.073(6) -0.002(4) 0.004(4) -0.002(4)
F5 0.119(9) 0.123(9) 0.118(9) 0.001(4) 0.000(4) -0.003(4)
F6 0.169(14) 0.171(14) 0.169(14) -0.001(4) -0.001(4) -0.001(4)

loop_
_atom_type_symbol
_atom_type_description
_atom_type_scat_dispersion_real
_atom_type_scat_dispersion_imag
_atom_type_scat_source
C C 0.0181 0.0091 'International Tables Vol C Tables 4.2.6.8 and 6.1.1.4'
H H 0.0000 0.0000 'International Tables Vol C Tables 4.2.6.8 and 6.1.1.4'
Au Au -4.4197 7.2980 'International Tables Vol C Tables 4.2.6.8 and 6.1.1.4'
F F 0.0727 0.0534 'International Tables Vol C Tables 4.2.6.8 and 6.1.1.4'
N N 0.0311 0.0180 'International Tables Vol C Tables 4.2.6.8 and 6.1.1.4'
O O 0.0492 0.0322 'International Tables Vol C Tables 4.2.6.8 and 6.1.1.4'
P P 0.2955 0.4335 'International Tables Vol C Tables 4.2.6.8 and 6.1.1.4'

loop_
_geom_angle_atom_site_label_1
_geom_angle_atom_site_label_2
_geom_angle_atom_site_label_3
_geom_angle
C1 Au C14 176.4(7)
C6 O1 C5 115.3(16)
C8 O2 C9 121(2)
C19 O5 C18 115.4(16)
C21 O6 C22 124.4(19)
C1 N1 C2 110.9(16)
C1 N1 C4 129.1(16)
C2 N1 C4 119.9(16)
C1 N2 C3 109.4(17)
C1 N2 C13 129.6(16)
C3 N2 C13 120.9(17)
C7 N3 H3 121.0
C8 N3 H3 121.0
C8 N3 C7 118.0(18)
C14 N4 C15 106.6(17)
C14 N4 C17 125.9(17)
C15 N4 C17 127.3(18)
C14 N5 C16 112.4(17)
C14 N5 C26 126.1(16)
C16 N5 C26 121.3(17)
C20 N6 H6 119.6
C21 N6 H6 119.6
C21 N6 C20 120.7(17)
N1 C1 Au 127.2(13)
N2 C1 Au 124.8(13)
N2 C1 N1 108.0(15)
N1 C2 H2 127.2
N1 C2 C3 105.6(18)
C3 C2 H2 127.2
N2 C3 H3A 126.9
C2 C3 N2 106.1(19)
C2 C3 H3A 126.9
N1 C4 H4A 109.1
N1 C4 H4B 109.1
N1 C4 C5 112.4(18)
H4A C4 H4B 107.9
C5 C4 H4A 109.1
C5 C4 H4B 109.1
O1 C5 C4 114.6(17)
O1 C5 H5A 108.6
O1 C5 H5B 108.6
C4 C5 H5A 108.6
C4 C5 H5B 108.6
H5A C5 H5B 107.6
O1 C6 C7 113.8(16)
O3 C6 O1 122(2)
O3 C6 C7 124(2)
N3 C7 C6 113.9(17)
N3 C7 H7A 108.8
N3 C7 H7B 108.8
C6 C7 H7A 108.8
C6 C7 H7B 108.8
H7A C7 H7B 107.7
O4 C8 O2 126(2)
O4 C8 N3 123(2)
N3 C8 O2 111.3(19)
O2 C9 C10 109(2)
O2 C9 C11 101(2)
O2 C9 C12 109(2)
C10 C9 C11 111(3)
C10 C9 C12 115(3)
C12 C9 C11 111(3)
C9 C10 H10A 109.5
C9 C10 H10B 109.5
C9 C10 H10C 109.5
H10A C10 H10B 109.5
H10A C10 H10C 109.5
H10B C10 H10C 109.5
C9 C11 H11A 109.5
C9 C11 H11B 109.5
C9 C11 H11C 109.5
H11A C11 H11B 109.5
H11A C11 H11C 109.5
H11B C11 H11C 109.5
C9 C12 H12A 109.5
C9 C12 H12B 109.5
C9 C12 H12C 109.5
H12A C12 H12B 109.5
H12A C12 H12C 109.5
H12B C12 H12C 109.5
N2 C13 H13A 109.5
N2 C13 H13B 109.5
N2 C13 H13C 109.5
H13A C13 H13B 109.5
H13A C13 H13C 109.5
H13B C13 H13C 109.5
N4 C14 Au 123.4(14)
N5 C14 Au 128.7(14)
N5 C14 N4 107.5(15)
N4 C15 H15 125.5
C16 C15 N4 109(2)
C16 C15 H15 125.5
N5 C16 H16 127.8
C15 C16 N5 104(2)
C15 C16 H16 127.8
N4 C17 H17A 108.7
N4 C17 H17B 108.7
N4 C17 C18 114.2(18)
H17A C17 H17B 107.6
C18 C17 H17A 108.7
C18 C17 H17B 108.7
O5 C18 C17 107.3(18)
O5 C18 H18A 110.3
O5 C18 H18B 110.3
C17 C18 H18A 110.3
C17 C18 H18B 110.3
H18A C18 H18B 108.5
O5 C19 C20 110.5(16)
O7 C19 O5 123(2)
O7 C19 C20 126(2)
N6 C20 C19 109.8(16)
N6 C20 H20A 109.7
N6 C20 H20B 109.7
C19 C20 H20A 109.7
C19 C20 H20B 109.7
H20A C20 H20B 108.2
O8 C21 O6 123(2)
O8 C21 N6 123(2)
N6 C21 O6 113.6(19)
O6 C22 C23 110(2)
O6 C22 C24 106(2)
C24 C22 C23 113(3)
C25 C22 O6 104(2)
C25 C22 C23 113(3)
C25 C22 C24 111(3)
C22 C23 H23A 109.5
C22 C23 H23B 109.5
C22 C23 H23C 109.5
H23A C23 H23B 109.5
H23A C23 H23C 109.5
H23B C23 H23C 109.5
C22 C24 H24A 109.5
C22 C24 H24B 109.5
C22 C24 H24C 109.5
H24A C24 H24B 109.5
H24A C24 H24C 109.5
H24B C24 H24C 109.5
C22 C25 H25A 109.5
C22 C25 H25B 109.5
C22 C25 H25C 109.5
H25A C25 H25B 109.5
H25A C25 H25C 109.5
H25B C25 H25C 109.5
N5 C26 H26A 109.5
N5 C26 H26B 109.5
N5 C26 H26C 109.5
H26A C26 H26B 109.5
H26A C26 H26C 109.5
H26B C26 H26C 109.5
F1 P F2 86.6(10)
F1 P F3 174.5(10)
F1 P F4 89.4(10)
F1 P F5 97.7(13)
F1 P F6 88.0(16)
F3 P F2 91.3(9)
F3 P F4 92.7(10)
F3 P F5 87.2(12)
F4 P F2 176.0(9)
F5 P F2 85.4(12)
F5 P F4 94.9(13)
F6 P F2 95.8(16)
F6 P F3 87.2(16)
F6 P F4 84.3(16)
F6 P F5 174.3(18)

loop_
_geom_bond_atom_site_label_1
_geom_bond_atom_site_label_2
_geom_bond_distance
Au C1 2.036(16)
Au C14 2.056(17)
O1 C5 1.43(3)
O1 C6 1.34(2)
O2 C8 1.37(3)
O2 C9 1.46(3)
O3 C6 1.20(2)
O4 C8 1.19(3)
O5 C18 1.45(3)
O5 C19 1.32(3)
O6 C21 1.32(3)
O6 C22 1.50(3)
O7 C19 1.20(3)
O8 C21 1.24(3)
N1 C1 1.34(2)
N1 C2 1.36(3)
N1 C4 1.47(2)
N2 C1 1.29(2)
N2 C3 1.41(3)
N2 C13 1.43(3)
N3 H3 0.8800
N3 C7 1.46(3)
N3 C8 1.34(3)
N4 C14 1.37(2)
N4 C15 1.39(3)
N4 C17 1.45(3)
N5 C14 1.27(2)
N5 C16 1.39(3)
N5 C26 1.45(2)
N6 H6 0.8800
N6 C20 1.4599(10)
N6 C21 1.29(3)
C2 H2 0.9500
C2 C3 1.38(3)
C3 H3A 0.9500
C4 H4A 0.9900
C4 H4B 0.9900
C4 C5 1.49(3)
C5 H5A 0.9900
C5 H5B 0.9900
C6 C7 1.51(3)
C7 H7A 0.9900
C7 H7B 0.9900
C9 C10 1.48(4)
C9 C11 1.52(4)
C9 C12 1.501(10)
C10 H10A 0.9800
C10 H10B 0.9800
C10 H10C 0.9800
C11 H11A 0.9800
C11 H11B 0.9800
C11 H11C 0.9800
C12 H12A 0.9800
C12 H12B 0.9800
C12 H12C 0.9800
C13 H13A 0.9800
C13 H13B 0.9800
C13 H13C 0.9800
C15 H15 0.9500
C15 C16 1.33(3)
C16 H16 0.9500
C17 H17A 0.9900
C17 H17B 0.9900
C17 C18 1.50(3)
C18 H18A 0.9900
C18 H18B 0.9900
C19 C20 1.53(3)
C20 H20A 0.9900
C20 H20B 0.9900
C22 C23 1.53(4)
C22 C24 1.51(4)
C22 C25 1.42(4)
C23 H23A 0.9800
C23 H23B 0.9800
C23 H23C 0.9800
C24 H24A 0.9800
C24 H24B 0.9800
C24 H24C 0.9800
C25 H25A 0.9800
C25 H25B 0.9800
C25 H25C 0.9800
C26 H26A 0.9800
C26 H26B 0.9800
C26 H26C 0.9800
P F1 1.517(19)
P F2 1.586(17)
P F3 1.553(16)
P F4 1.576(18)
P F5 1.56(3)
P F6 1.53(4)

loop_
_geom_torsion_atom_site_label_1
_geom_torsion_atom_site_label_2
_geom_torsion_atom_site_label_3
_geom_torsion_atom_site_label_4
_geom_torsion
O1 C6 C7 N3 36(2)
O3 C6 C7 N3 -142(2)
O5 C19 C20 N6 159.8(17)
O7 C19 C20 N6 -21(3)
N1 C2 C3 N2 0(2)
N1 C4 C5 O1 -66(2)
N4 C15 C16 N5 1(3)
N4 C17 C18 O5 -67(2)
C1 N1 C2 C3 1(2)
C1 N1 C4 C5 100(2)
C1 N2 C3 C2 -1(3)
C2 N1 C1 Au 178.8(15)
C2 N1 C1 N2 -1(2)
C2 N1 C4 C5 -76(2)
C3 N2 C1 Au -178.9(15)
C3 N2 C1 N1 1(2)
C4 N1 C1 Au 3(3)
C4 N1 C1 N2 -177.1(19)
C4 N1 C2 C3 177.1(19)
C5 O1 C6 O3 -3(3)
C5 O1 C6 C7 179.5(16)
C6 O1 C5 C4 -76(2)
C7 N3 C8 O2 173.7(17)
C7 N3 C8 O4 -6(3)
C8 O2 C9 C10 -59(3)
C8 O2 C9 C11 -176(2)
C8 O2 C9 C12 67(3)
C8 N3 C7 C6 65(2)
C9 O2 C8 O4 6(4)
C9 O2 C8 N3 -173.8(19)
C13 N2 C1 Au -2(3)
C13 N2 C1 N1 178(2)
C13 N2 C3 C2 -178(2)
C14 N4 C15 C16 0(3)
C14 N4 C17 C18 97(2)
C14 N5 C16 C15 -1(3)
C15 N4 C14 Au 171.9(16)
C15 N4 C14 N5 -1(2)
C15 N4 C17 C18 -79(3)
C16 N5 C14 Au -170.9(16)
C16 N5 C14 N4 2(2)
C17 N4 C14 Au -5(3)
C17 N4 C14 N5 -177.8(18)
C17 N4 C15 C16 177(2)
C18 O5 C19 O7 -3(3)
C18 O5 C19 C20 176.1(17)
C19 O5 C18 C17 161.2(18)
C20 N6 C21 O6 165.5(19)
C20 N6 C21 O8 -17(4)
C21 O6 C22 C23 54(3)
C21 O6 C22 C24 -69(3)
C21 O6 C22 C25 174(3)
C21 N6 C20 C19 -76(2)
C22 O6 C21 O8 7(4)
C22 O6 C21 N6 -175(2)
C26 N5 C14 Au 15(3)
C26 N5 C14 N4 -172.8(17)
C26 N5 C16 C15 173.3(19)

loop_
_twin_individual_id
_twin_individual_mass_fraction_refined
1 0.837(3)
2 0.163(3)
